data_4003596
loop_
_publ_author_name
'Sharber, Seth A.'
'Thomas, Samuel W.'

_publ_section_title
;
 Side Chain Regioisomers that Dictate Optical Properties and
 Mechanofluorochromism through Crystal Packing
;
_journal_name_full 'Chemistry of Materials'
_journal_paper_doi 10.1021/acs.chemmater.0c01676
_journal_year 2020
_chemical_formula_sum 'C40 H22 F8 O6'
_chemical_formula_weight 750.57
_space_group_crystal_system triclinic
_space_group_IT_number 2
_space_group_name_Hall '-P 1'
_space_group_name_H-M_alt 'P -1'
_atom_sites_solution_hydrogens geom
_audit_creation_method SHELXL-2014/7
_audit_update_record
;
2017-04-20 # Formatted by publCIF

;
_cell_angle_alpha 94.2910(10)
_cell_angle_beta 100.4840(10)
_cell_angle_gamma 94.6500(10)
_cell_formula_units_Z 1
_cell_length_a 7.6603(4)
_cell_length_b 9.2589(5)
_cell_length_c 11.7819(7)
_cell_measurement_reflns_used 9856
_cell_measurement_temperature 100(2)
_cell_measurement_theta_max 30.26
_cell_measurement_theta_min 2.95
_cell_volume 815.56(8)
_computing_structure_refinement 'SHELXL-2014/7 (Sheldrick, 2014)'
_diffrn_ambient_temperature 100(2)
_diffrn_measured_fraction_theta_full 0.998
_diffrn_measured_fraction_theta_max 0.996
_diffrn_measurement_device_type 'Bruker APEX-II CCD'
_diffrn_measurement_method '\f and \w scans'
_diffrn_radiation_type MoK\a
_diffrn_radiation_wavelength 0.71073
_diffrn_reflns_av_R_equivalents 0.0253
_diffrn_reflns_av_unetI/netI 0.0217
_diffrn_reflns_Laue_measured_fraction_full 0.998
_diffrn_reflns_Laue_measured_fraction_max 0.996
_diffrn_reflns_limit_h_max 10
_diffrn_reflns_limit_h_min -10
_diffrn_reflns_limit_k_max 13
_diffrn_reflns_limit_k_min -13
_diffrn_reflns_limit_l_max 16
_diffrn_reflns_limit_l_min -16
_diffrn_reflns_number 18286
_diffrn_reflns_point_group_measured_fraction_full 0.998
_diffrn_reflns_point_group_measured_fraction_max 0.996
_diffrn_reflns_theta_full 25.242
_diffrn_reflns_theta_max 30.264
_diffrn_reflns_theta_min 2.947
_exptl_absorpt_coefficient_mu 0.133
_exptl_absorpt_correction_type none
_exptl_absorpt_process_details 'SADABS (Sheldrick, 2009)'
_exptl_crystal_colour Blue
_exptl_crystal_density_diffrn 1.528
_exptl_crystal_description Rod
_exptl_crystal_F_000 382
_exptl_crystal_size_max 1.000
_exptl_crystal_size_mid 0.300
_exptl_crystal_size_min 0.300
_exptl_transmission_factor_max 0.961
_exptl_transmission_factor_min 0.879
_refine_diff_density_max 0.528
_refine_diff_density_min -0.178
_refine_diff_density_rms 0.066
_refine_ls_extinction_method none
_refine_ls_goodness_of_fit_ref 1.027
_refine_ls_hydrogen_treatment constr
_refine_ls_matrix_type full
_refine_ls_number_parameters 245
_refine_ls_number_reflns 4856
_refine_ls_number_restraints 0
_refine_ls_restrained_S_all 1.027
_refine_ls_R_factor_all 0.0498
_refine_ls_R_factor_gt 0.0415
_refine_ls_shift/su_max 0.001
_refine_ls_shift/su_mean 0.000
_refine_ls_structure_factor_coef Fsqd
_refine_ls_weighting_details 'w=1/[\s^2^(Fo^2^)+(0.0699P)^2^+0.2538P] where P=(Fo^2^+2Fc^2^)/3'
_refine_ls_weighting_scheme calc
_refine_ls_wR_factor_gt 0.1122
_refine_ls_wR_factor_ref 0.1192
_reflns_Friedel_coverage 0.000
_reflns_number_gt 4103
_reflns_number_total 4856
_reflns_threshold_expression 'I > 2\s(I)'
_cod_data_source_file cm0c01676_si_006.cif
_cod_data_source_block SS170419_0m_a
_cod_database_code 4003596
_shelx_shelxl_version_number 2014/7
_shelx_space_group_comment
;
The symmetry employed for this shelxl refinement is uniquely defined
by the following loop, which should always be used as a source of
symmetry information in preference to the above space-group names.
They are only intended as comments.
;
_shelx_estimated_absorpt_t_min 0.879
_shelx_estimated_absorpt_t_max 0.961

loop_
_space_group_symop_operation_xyz
'x, y, z'
'-x, -y, -z'

loop_
_atom_site_label
_atom_site_type_symbol
_atom_site_fract_x
_atom_site_fract_y
_atom_site_fract_z
_atom_site_U_iso_or_equiv
_atom_site_adp_type
_atom_site_occupancy
_atom_site_site_symmetry_order
_atom_site_calc_flag
_atom_site_refinement_flags_posn
_atom_site_refinement_flags_adp
_atom_site_refinement_flags_occupancy
_atom_site_disorder_assembly
_atom_site_disorder_group
C1 C 0.16457(13) 0.45433(10) 0.48966(8) 0.01163(18) Uani 1 1 d . . . . .
H1 H 0.2777 0.4234 0.4828 0.014 Uiso 1 1 calc R U . . .
C2 C 0.15694(12) 0.58695(10) 0.55187(8) 0.01087(18) Uani 1 1 d . . . . .
C3 C 0.00983(13) 0.36512(10) 0.43678(8) 0.01122(18) Uani 1 1 d . . . . .
C21 C 0.33367(13) 0.66860(10) 0.60442(8) 0.01216(18) Uani 1 1 d . . . . .
O21 O 0.47208(10) 0.61184(8) 0.61855(7) 0.01835(17) Uani 1 1 d . . . . .
C22 C 0.48905(13) 0.88999(11) 0.69134(9) 0.01559(19) Uani 1 1 d . . . . .
H22A H 0.5699 0.9024 0.6354 0.019 Uiso 1 1 calc R U . . .
H22B H 0.5488 0.8375 0.7554 0.019 Uiso 1 1 calc R U . . .
O22 O 0.32184(9) 0.80821(8) 0.63439(7) 0.01505(16) Uani 1 1 d . . . . .
C23 C 0.44645(13) 1.03496(10) 0.73754(9) 0.01339(19) Uani 1 1 d . . . . .
C24 C 0.39159(14) 1.05269(11) 0.84311(9) 0.01549(19) Uani 1 1 d . . . . .
F24 F 0.36480(10) 0.93595(8) 0.90069(6) 0.02389(16) Uani 1 1 d . . . . .
C25 C 0.36421(15) 1.18713(13) 0.89254(10) 0.0197(2) Uani 1 1 d . . . . .
F25 F 0.31422(11) 1.19942(9) 0.99569(7) 0.03133(19) Uani 1 1 d . . . . .
C26 C 0.38935(16) 1.30801(12) 0.83348(11) 0.0223(2) Uani 1 1 d . . . . .
F26 F 0.36048(12) 1.43773(8) 0.88134(8) 0.0364(2) Uani 1 1 d . . . . .
C27 C 0.44087(16) 1.29738(12) 0.72757(11) 0.0215(2) Uani 1 1 d . . . . .
H27 H 0.4575 1.3808 0.6870 0.026 Uiso 1 1 calc R U . . .
C28 C 0.46754(14) 1.16076(12) 0.68251(9) 0.0169(2) Uani 1 1 d . . . . .
F28 F 0.51934(11) 1.14933(8) 0.57912(6) 0.02644(17) Uani 1 1 d . . . . .
C31 C 0.03107(13) 0.23129(11) 0.37412(9) 0.01302(18) Uani 1 1 d . . . . .
C32 C 0.05071(13) 0.11798(11) 0.32349(9) 0.01393(19) Uani 1 1 d . . . . .
C33 C 0.06848(13) -0.02003(10) 0.26557(9) 0.01273(18) Uani 1 1 d . . . . .
C34 C 0.10702(14) -0.03106(11) 0.15341(9) 0.01426(19) Uani 1 1 d . . . . .
H34 H 0.1185 0.0541 0.1141 0.017 Uiso 1 1 calc R U . . .
C35 C 0.12847(14) -0.16432(11) 0.09961(9) 0.01502(19) Uani 1 1 d . . . . .
H35 H 0.1546 -0.1704 0.0237 0.018 Uiso 1 1 calc R U . . .
C36 C 0.11172(14) -0.29041(11) 0.15676(9) 0.01396(19) Uani 1 1 d . . . . .
O36 O 0.14091(12) -0.41501(8) 0.09773(7) 0.01948(17) Uani 1 1 d . . . . .
C37 C 0.06880(15) -0.28181(11) 0.26678(9) 0.0161(2) Uani 1 1 d . . . . .
H37 H 0.0534 -0.3676 0.3048 0.019 Uiso 1 1 calc R U . . .
C38 C 0.04853(15) -0.14702(11) 0.32088(9) 0.0159(2) Uani 1 1 d . . . . .
H38 H 0.0208 -0.1413 0.3964 0.019 Uiso 1 1 calc R U . . .
C39 C 0.12079(18) -0.54717(12) 0.15135(11) 0.0239(2) Uani 1 1 d . . . . .
H39A H -0.0011 -0.5628 0.1656 0.036 Uiso 1 1 calc R U . . .
H39B H 0.2055 -0.5407 0.2251 0.036 Uiso 1 1 calc R U . . .
H39C H 0.1442 -0.6288 0.1001 0.036 Uiso 1 1 calc R U . . .

loop_
_atom_site_aniso_label
_atom_site_aniso_U_11
_atom_site_aniso_U_22
_atom_site_aniso_U_33
_atom_site_aniso_U_23
_atom_site_aniso_U_13
_atom_site_aniso_U_12
C1 0.0116(4) 0.0098(4) 0.0137(4) -0.0006(3) 0.0035(3) 0.0016(3)
C2 0.0109(4) 0.0090(4) 0.0126(4) 0.0004(3) 0.0024(3) 0.0003(3)
C3 0.0122(4) 0.0096(4) 0.0120(4) 0.0008(3) 0.0029(3) 0.0010(3)
C21 0.0125(4) 0.0107(4) 0.0130(4) -0.0009(3) 0.0032(3) -0.0002(3)
O21 0.0130(3) 0.0136(3) 0.0272(4) -0.0020(3) 0.0020(3) 0.0019(3)
C22 0.0110(4) 0.0125(4) 0.0211(5) -0.0054(4) 0.0013(3) -0.0008(3)
O22 0.0107(3) 0.0097(3) 0.0228(4) -0.0041(3) 0.0010(3) -0.0003(2)
C23 0.0122(4) 0.0115(4) 0.0151(4) -0.0020(3) 0.0012(3) -0.0007(3)
C24 0.0146(4) 0.0152(4) 0.0162(5) 0.0006(4) 0.0026(3) 0.0002(3)
F24 0.0275(4) 0.0228(3) 0.0231(3) 0.0074(3) 0.0084(3) -0.0006(3)
C25 0.0174(5) 0.0238(5) 0.0170(5) -0.0057(4) 0.0029(4) 0.0043(4)
F25 0.0318(4) 0.0412(5) 0.0223(4) -0.0084(3) 0.0114(3) 0.0071(3)
C26 0.0204(5) 0.0140(5) 0.0292(6) -0.0080(4) -0.0015(4) 0.0046(4)
F26 0.0383(5) 0.0183(4) 0.0484(5) -0.0142(3) 0.0003(4) 0.0107(3)
C27 0.0227(5) 0.0125(5) 0.0263(6) 0.0026(4) -0.0025(4) -0.0003(4)
C28 0.0171(5) 0.0171(5) 0.0148(5) -0.0001(4) 0.0009(4) -0.0021(4)
F28 0.0340(4) 0.0285(4) 0.0167(3) 0.0027(3) 0.0076(3) -0.0043(3)
C31 0.0113(4) 0.0121(4) 0.0157(4) 0.0003(3) 0.0031(3) 0.0007(3)
C32 0.0117(4) 0.0126(4) 0.0172(4) -0.0004(3) 0.0028(3) 0.0007(3)
C33 0.0111(4) 0.0106(4) 0.0159(4) -0.0019(3) 0.0022(3) 0.0014(3)
C34 0.0157(4) 0.0116(4) 0.0153(4) 0.0009(3) 0.0028(3) 0.0008(3)
C35 0.0169(5) 0.0150(4) 0.0131(4) -0.0017(3) 0.0040(3) 0.0014(3)
C36 0.0159(4) 0.0109(4) 0.0142(4) -0.0031(3) 0.0016(3) 0.0030(3)
O36 0.0297(4) 0.0114(3) 0.0175(4) -0.0042(3) 0.0057(3) 0.0053(3)
C37 0.0233(5) 0.0107(4) 0.0148(4) 0.0010(3) 0.0044(4) 0.0029(4)
C38 0.0212(5) 0.0127(4) 0.0143(4) -0.0012(3) 0.0058(4) 0.0025(4)
C39 0.0369(6) 0.0114(5) 0.0231(5) -0.0017(4) 0.0039(5) 0.0071(4)

loop_
_atom_type_symbol
_atom_type_description
_atom_type_scat_dispersion_real
_atom_type_scat_dispersion_imag
_atom_type_scat_source
C C 0.0033 0.0016 'International Tables Vol C Tables 4.2.6.8 and 6.1.1.4'
H H 0.0000 0.0000 'International Tables Vol C Tables 4.2.6.8 and 6.1.1.4'
F F 0.0171 0.0103 'International Tables Vol C Tables 4.2.6.8 and 6.1.1.4'
O O 0.0106 0.0060 'International Tables Vol C Tables 4.2.6.8 and 6.1.1.4'

loop_
_geom_angle_atom_site_label_1
_geom_angle_atom_site_label_2
_geom_angle_atom_site_label_3
_geom_angle
_geom_angle_site_symmetry_1
_geom_angle_site_symmetry_3
_geom_angle_publ_flag
C2 C1 C3 121.90(9) . . ?
C2 C1 H1 119.1 . . ?
C3 C1 H1 119.1 . . ?
C1 C2 C3 119.96(8) . 2_566 ?
C1 C2 C21 115.51(8) . . ?
C3 C2 C21 124.52(8) 2_566 . ?
C1 C3 C2 118.14(8) . 2_566 ?
C1 C3 C31 117.85(8) . . ?
C2 C3 C31 124.01(9) 2_566 . ?
O21 C21 O22 123.96(9) . . ?
O21 C21 C2 122.98(9) . . ?
O22 C21 C2 113.06(8) . . ?
O22 C22 C23 107.65(8) . . ?
O22 C22 H22A 110.2 . . ?
C23 C22 H22A 110.2 . . ?
O22 C22 H22B 110.2 . . ?
C23 C22 H22B 110.2 . . ?
H22A C22 H22B 108.5 . . ?
C21 O22 C22 114.92(8) . . ?
C24 C23 C28 115.65(9) . . ?
C24 C23 C22 121.06(9) . . ?
C28 C23 C22 123.20(9) . . ?
F24 C24 C25 118.14(10) . . ?
F24 C24 C23 119.31(9) . . ?
C25 C24 C23 122.55(10) . . ?
F25 C25 C26 120.80(10) . . ?
F25 C25 C24 120.50(11) . . ?
C26 C25 C24 118.70(10) . . ?
F26 C26 C27 120.09(11) . . ?
F26 C26 C25 118.35(11) . . ?
C27 C26 C25 121.56(10) . . ?
C26 C27 C28 117.37(10) . . ?
C26 C27 H27 121.3 . . ?
C28 C27 H27 121.3 . . ?
F28 C28 C27 117.83(10) . . ?
F28 C28 C23 118.02(9) . . ?
C27 C28 C23 124.14(10) . . ?
C32 C31 C3 178.70(11) . . ?
C31 C32 C33 177.53(11) . . ?
C38 C33 C34 118.72(9) . . ?
C38 C33 C32 120.04(9) . . ?
C34 C33 C32 121.24(9) . . ?
C35 C34 C33 120.72(9) . . ?
C35 C34 H34 119.6 . . ?
C33 C34 H34 119.6 . . ?
C34 C35 C36 120.06(9) . . ?
C34 C35 H35 120.0 . . ?
C36 C35 H35 120.0 . . ?
O36 C36 C37 124.75(9) . . ?
O36 C36 C35 115.33(9) . . ?
C37 C36 C35 119.91(9) . . ?
C36 O36 C39 117.36(9) . . ?
C38 C37 C36 119.73(9) . . ?
C38 C37 H37 120.1 . . ?
C36 C37 H37 120.1 . . ?
C37 C38 C33 120.83(9) . . ?
C37 C38 H38 119.6 . . ?
C33 C38 H38 119.6 . . ?
O36 C39 H39A 109.5 . . ?
O36 C39 H39B 109.5 . . ?
H39A C39 H39B 109.5 . . ?
O36 C39 H39C 109.5 . . ?
H39A C39 H39C 109.5 . . ?
H39B C39 H39C 109.5 . . ?

loop_
_geom_bond_atom_site_label_1
_geom_bond_atom_site_label_2
_geom_bond_distance
_geom_bond_site_symmetry_2
_geom_bond_publ_flag
C1 C2 1.3931(13) . ?
C1 C3 1.4039(13) . ?
C1 H1 0.9500 . ?
C2 C3 1.4114(13) 2_566 ?
C2 C21 1.4989(13) . ?
C3 C2 1.4114(13) 2_566 ?
C3 C31 1.4305(13) . ?
C21 O21 1.2113(12) . ?
C21 O22 1.3290(11) . ?
C22 O22 1.4554(12) . ?
C22 C23 1.4936(13) . ?
C22 H22A 0.9900 . ?
C22 H22B 0.9900 . ?
C23 C24 1.3862(14) . ?
C23 C28 1.3870(14) . ?
C24 F24 1.3398(12) . ?
C24 C25 1.3824(15) . ?
C25 F25 1.3387(13) . ?
C25 C26 1.3800(17) . ?
C26 F26 1.3403(12) . ?
C26 C27 1.3747(18) . ?
C27 C28 1.3800(15) . ?
C27 H27 0.9500 . ?
C28 F28 1.3475(13) . ?
C31 C32 1.2017(14) . ?
C32 C33 1.4312(13) . ?
C33 C38 1.3972(14) . ?
C33 C34 1.4038(14) . ?
C34 C35 1.3801(14) . ?
C34 H34 0.9500 . ?
C35 C36 1.3991(14) . ?
C35 H35 0.9500 . ?
C36 O36 1.3576(12) . ?
C36 C37 1.3923(14) . ?
O36 C39 1.4285(14) . ?
C37 C38 1.3915(14) . ?
C37 H37 0.9500 . ?
C38 H38 0.9500 . ?
C39 H39A 0.9800 . ?
C39 H39B 0.9800 . ?
C39 H39C 0.9800 . ?

loop_
_publcif_info_cif.paper_type
?
